data_4084497
loop_
_publ_author_name
'Yuan, Dan'
'Huynh, Han Vinh'

_publ_section_title
;
 Hetero-dicarbene Complexes of Palladium(II): Syntheses and Catalytic
 Activities
;
_journal_issue 21
_journal_name_full Organometallics
_journal_page_first 6033
_journal_paper_doi 10.1021/om500659v
_journal_volume 33
_journal_year 2014
_chemical_formula_sum 'C27 H34 F6 N4 O8 Pd S3'
_chemical_formula_weight 859.16
_chemical_name_systematic
; 
 ? 
;
_space_group_IT_number 2
_symmetry_cell_setting triclinic
_symmetry_space_group_name_Hall '-P 1'
_symmetry_space_group_name_H-M 'P -1'
_atom_sites_solution_hydrogens geom
_atom_sites_solution_primary direct
_atom_sites_solution_secondary difmap
_audit_creation_method SHELXL-97
_cell_angle_alpha 72.753(2)
_cell_angle_beta 82.760(2)
_cell_angle_gamma 70.576(2)
_cell_formula_units_Z 2
_cell_length_a 11.1235(14)
_cell_length_b 12.0955(15)
_cell_length_c 13.9828(18)
_cell_measurement_reflns_used 9900
_cell_measurement_temperature 100(2)
_cell_measurement_theta_max 28.38
_cell_measurement_theta_min 2.23
_cell_volume 1693.7(4)
_computing_cell_refinement 'Bruker SAINT'
_computing_data_collection 'Bruker APEX2'
_computing_data_reduction 'Bruker SAINT'
_computing_molecular_graphics 'Bruker SHELXTL'
_computing_publication_material 'Bruker SHELXTL'
_computing_structure_refinement 'SHELXL-97 (Sheldrick, 2008)'
_computing_structure_solution 'SHELXS-97 (Sheldrick, 2008)'
_diffrn_ambient_temperature 100(2)
_diffrn_measured_fraction_theta_full 0.999
_diffrn_measured_fraction_theta_max 0.999
_diffrn_measurement_device_type 'Bruker APEX-II CCD'
_diffrn_measurement_method '\f and \w scans'
_diffrn_radiation_monochromator graphite
_diffrn_radiation_source 'fine-focus sealed tube'
_diffrn_radiation_type MoK\a
_diffrn_radiation_wavelength 0.71073
_diffrn_reflns_av_R_equivalents 0.0235
_diffrn_reflns_av_sigmaI/netI 0.0269
_diffrn_reflns_limit_h_max 14
_diffrn_reflns_limit_h_min -14
_diffrn_reflns_limit_k_max 15
_diffrn_reflns_limit_k_min -15
_diffrn_reflns_limit_l_max 18
_diffrn_reflns_limit_l_min -18
_diffrn_reflns_number 22641
_diffrn_reflns_theta_full 27.50
_diffrn_reflns_theta_max 27.50
_diffrn_reflns_theta_min 1.53
_exptl_absorpt_coefficient_mu 0.819
_exptl_absorpt_correction_T_max 0.8801
_exptl_absorpt_correction_T_min 0.7570
_exptl_absorpt_correction_type multi-scan
_exptl_absorpt_process_details 'Sadabs, (Shedldrick 2008)'
_exptl_crystal_colour Colourless
_exptl_crystal_density_diffrn 1.685
_exptl_crystal_density_meas ?
_exptl_crystal_density_method 'not measured'
_exptl_crystal_description Block
_exptl_crystal_F_000 872
_exptl_crystal_size_max 0.36
_exptl_crystal_size_mid 0.34
_exptl_crystal_size_min 0.16
_refine_diff_density_max 0.695
_refine_diff_density_min -0.375
_refine_diff_density_rms 0.082
_refine_ls_extinction_method none
_refine_ls_goodness_of_fit_ref 1.070
_refine_ls_hydrogen_treatment mixed
_refine_ls_matrix_type full
_refine_ls_number_parameters 454
_refine_ls_number_reflns 7779
_refine_ls_number_restraints 3
_refine_ls_restrained_S_all 1.069
_refine_ls_R_factor_all 0.0282
_refine_ls_R_factor_gt 0.0259
_refine_ls_shift/su_max 0.004
_refine_ls_shift/su_mean 0.000
_refine_ls_structure_factor_coef Fsqd
_refine_ls_weighting_details 'calc w=1/[\s^2^(Fo^2^)+(0.0371P)^2^+0.9219P] where P=(Fo^2^+2Fc^2^)/3'
_refine_ls_weighting_scheme calc
_refine_ls_wR_factor_gt 0.0670
_refine_ls_wR_factor_ref 0.0696
_reflns_number_gt 7278
_reflns_number_total 7779
_reflns_threshold_expression >2sigma(I)
_cod_data_source_file om500659v_si_002.cif
_cod_data_source_block b761
_cod_depositor_comments
;
The following automatic conversions were performed:

'_symmetry_cell_setting' value 'Triclinic' changed to 'triclinic'
according to
/home/saulius/struct/COD-crude-data--automatic-downloads/rss-feeds/ACS/lib/dictionaries/cif_core.dic
dictionary named 'cif_core.dic' version 2.4.2 from
2011-04-26.

'_exptl_absorpt_correction_type' value 'Multi-scan'
changed to 'multi-scan' according to
/home/saulius/struct/COD-crude-data--automatic-downloads/rss-feeds/ACS/lib/dictionaries/cif_core.dic
dictionary named 'cif_core.dic' version 2.4.2 from 2011-04-26.

Automatic conversion script
Id: cif_fix_values 2827 2014-09-09 07:05:25Z andrius 

 Adding full bibliography for 4084495--4084497.cif.

The following automatic conversions were performed:

'_exptl_crystal_density_meas' value 'Not Measured' was changed to '?'
- the value is perceived as not measured.

Automatic conversion script
Id: cif_fix_values 3008 2015-01-20 13:52:24Z robertas 
;
_cod_original_sg_symbol_H-M P-1
_cod_database_code 4084497

loop_
_symmetry_equiv_pos_as_xyz
'x, y, z'
'-x, -y, -z'

loop_
_atom_site_label
_atom_site_type_symbol
_atom_site_fract_x
_atom_site_fract_y
_atom_site_fract_z
_atom_site_U_iso_or_equiv
_atom_site_adp_type
_atom_site_occupancy
_atom_site_symmetry_multiplicity
_atom_site_calc_flag
_atom_site_refinement_flags
Pd1 Pd 0.628105(12) 0.814787(11) 0.750660(9) 0.01228(5) Uani 1 1 d .
S1 S 0.43890(4) 0.82746(4) 0.59240(3) 0.01823(10) Uani 1 1 d .
O1 O 0.57179(13) 0.98998(11) 0.65205(10) 0.0184(3) Uani 1 1 d D
H1A H 0.6125(17) 1.0340(19) 0.6614(17) 0.022 Uiso 1 1 d D
H1B H 0.4905(13) 1.0191(19) 0.6562(17) 0.022 Uiso 1 1 d D
O2 O 0.48397(13) 0.77199(12) 0.70067(10) 0.0190(3) Uani 1 1 d .
N1 N 0.73634(14) 0.54763(13) 0.82686(11) 0.0148(3) Uani 1 1 d .
N2 N 0.63331(14) 0.63336(13) 0.94261(11) 0.0150(3) Uani 1 1 d .
N3 N 0.74849(14) 0.89234(14) 0.88406(11) 0.0160(3) Uani 1 1 d .
N4 N 0.88602(14) 0.83011(14) 0.77339(11) 0.0164(3) Uani 1 1 d .
C1 C 0.67208(16) 0.65533(16) 0.84535(13) 0.0142(3) Uani 1 1 d .
C2 C 0.73732(17) 0.45339(16) 0.91328(13) 0.0157(3) Uani 1 1 d .
C3 C 0.78764(17) 0.32763(16) 0.93062(14) 0.0180(4) Uani 1 1 d .
H3 H 0.8326 0.2911 0.8797 0.022 Uiso 1 1 calc R
C4 C 0.76854(18) 0.25889(17) 1.02609(15) 0.0209(4) Uani 1 1 d .
H4 H 0.8018 0.1726 1.0414 0.025 Uiso 1 1 calc R
C5 C 0.70159(18) 0.31276(17) 1.10095(14) 0.0207(4) Uani 1 1 d .
H5 H 0.6901 0.2621 1.1655 0.025 Uiso 1 1 calc R
C6 C 0.65158(18) 0.43837(17) 1.08331(14) 0.0188(4) Uani 1 1 d .
H6 H 0.6063 0.4749 1.1342 0.023 Uiso 1 1 calc R
C7 C 0.67124(16) 0.50795(16) 0.98742(13) 0.0154(3) Uani 1 1 d .
C8 C 0.79175(18) 0.53057(17) 0.73004(14) 0.0190(4) Uani 1 1 d .
H8A H 0.7403 0.4967 0.7019 0.029 Uiso 1 1 calc R
H8B H 0.8790 0.4743 0.7388 0.029 Uiso 1 1 calc R
H8C H 0.7933 0.6092 0.6844 0.029 Uiso 1 1 calc R
C9 C 0.55145(17) 0.72653(16) 0.99119(14) 0.0175(3) Uani 1 1 d .
H9A H 0.5071 0.6861 1.0501 0.021 Uiso 1 1 calc R
H9B H 0.4854 0.7851 0.9437 0.021 Uiso 1 1 calc R
C10 C 0.61996(18) 0.79800(17) 1.02569(14) 0.0185(4) Uani 1 1 d .
H10A H 0.7062 0.7430 1.0467 0.022 Uiso 1 1 calc R
H10B H 0.5733 0.8209 1.0856 0.022 Uiso 1 1 calc R
C11 C 0.63411(17) 0.91399(16) 0.94885(14) 0.0174(3) Uani 1 1 d .
H11A H 0.5582 0.9522 0.9066 0.021 Uiso 1 1 calc R
H11B H 0.6362 0.9723 0.9850 0.021 Uiso 1 1 calc R
C12 C 0.76370(16) 0.84376(15) 0.80684(13) 0.0138(3) Uani 1 1 d .
C13 C 0.85960(19) 0.91315(18) 0.89759(15) 0.0210(4) Uani 1 1 d .
H13 H 0.8724 0.9483 0.9464 0.025 Uiso 1 1 calc R
C14 C 0.94577(18) 0.87427(18) 0.82879(15) 0.0210(4) Uani 1 1 d .
H14 H 1.0311 0.8765 0.8196 0.025 Uiso 1 1 calc R
C15 C 0.95499(17) 0.75544(17) 0.70839(14) 0.0168(3) Uani 1 1 d .
C16 C 1.02759(17) 0.63585(17) 0.75481(14) 0.0195(4) Uani 1 1 d .
C17 C 1.09763(18) 0.56325(18) 0.69389(16) 0.0229(4) Uani 1 1 d .
H17 H 1.1495 0.4827 0.7239 0.027 Uiso 1 1 calc R
C18 C 1.09377(19) 0.60555(19) 0.58986(16) 0.0240(4) Uani 1 1 d .
C19 C 1.02038(19) 0.72413(19) 0.54666(15) 0.0227(4) Uani 1 1 d .
H19 H 1.0178 0.7534 0.4757 0.027 Uiso 1 1 calc R
C20 C 0.95000(17) 0.80200(18) 0.60462(14) 0.0195(4) Uani 1 1 d .
C21 C 1.02779(19) 0.58507(18) 0.86747(14) 0.0235(4) Uani 1 1 d .
H21A H 1.0757 0.4980 0.8850 0.035 Uiso 1 1 calc R
H21B H 0.9398 0.5965 0.8937 0.035 Uiso 1 1 calc R
H21C H 1.0679 0.6278 0.8968 0.035 Uiso 1 1 calc R
C22 C 1.1679(2) 0.5235(2) 0.52520(18) 0.0342(5) Uani 1 1 d .
H22A H 1.1715 0.5725 0.4558 0.051 Uiso 1 1 calc R
H22B H 1.1256 0.4632 0.5283 0.051 Uiso 1 1 calc R
H22C H 1.2547 0.4816 0.5496 0.051 Uiso 1 1 calc R
C23 C 0.8709(2) 0.93012(19) 0.55495(15) 0.0255(4) Uani 1 1 d .
H23A H 0.7819 0.9333 0.5541 0.038 Uiso 1 1 calc R
H23B H 0.9031 0.9553 0.4861 0.038 Uiso 1 1 calc R
H23C H 0.8763 0.9851 0.5923 0.038 Uiso 1 1 calc R
C24 C 0.31511(19) 0.7643(2) 0.59361(16) 0.0255(4) Uani 1 1 d .
H24A H 0.3463 0.6758 0.6226 0.038 Uiso 1 1 calc R
H24B H 0.2887 0.7823 0.5249 0.038 Uiso 1 1 calc R
H24C H 0.2421 0.8000 0.6340 0.038 Uiso 1 1 calc R
C25 C 0.5578(2) 0.74092(19) 0.52251(15) 0.0248(4) Uani 1 1 d .
H25A H 0.6362 0.7624 0.5179 0.037 Uiso 1 1 calc R
H25B H 0.5277 0.7587 0.4550 0.037 Uiso 1 1 calc R
H25C H 0.5749 0.6539 0.5561 0.037 Uiso 1 1 calc R
S2 S 0.67538(4) 0.22693(4) 0.72653(3) 0.01858(10) Uani 1 1 d .
O3 O 0.77902(14) 0.27686(13) 0.70582(11) 0.0267(3) Uani 1 1 d .
O4 O 0.64759(15) 0.17474(13) 0.82962(11) 0.0279(3) Uani 1 1 d .
O5 O 0.67240(14) 0.15711(13) 0.65882(11) 0.0262(3) Uani 1 1 d .
C26 C 0.5359(2) 0.36075(18) 0.69035(15) 0.0241(4) Uani 1 1 d .
F1 F 0.52828(14) 0.44116(12) 0.74120(11) 0.0376(3) Uani 1 1 d .
F2 F 0.54078(13) 0.41859(12) 0.59311(10) 0.0354(3) Uani 1 1 d .
F3 F 0.42838(12) 0.33223(13) 0.70823(11) 0.0403(3) Uani 1 1 d .
S3 S 0.25524(4) 0.03876(4) 0.75693(4) 0.02008(10) Uani 1 1 d .
O6 O 0.32261(14) 0.09666(14) 0.67158(12) 0.0334(4) Uani 1 1 d .
O7 O 0.32414(15) -0.01244(14) 0.84790(12) 0.0311(3) Uani 1 1 d .
O8 O 0.19084(15) -0.03477(13) 0.73408(12) 0.0284(3) Uani 1 1 d .
C27 C 0.1255(2) 0.1671(2) 0.78099(17) 0.0311(5) Uani 1 1 d .
F4 F 0.16851(18) 0.24129(14) 0.81115(14) 0.0588(5) Uani 1 1 d .
F5 F 0.05774(13) 0.23375(12) 0.70092(11) 0.0384(3) Uani 1 1 d .
F6 F 0.04747(15) 0.12697(16) 0.85406(12) 0.0537(4) Uani 1 1 d .

loop_
_atom_site_aniso_label
_atom_site_aniso_U_11
_atom_site_aniso_U_22
_atom_site_aniso_U_33
_atom_site_aniso_U_23
_atom_site_aniso_U_13
_atom_site_aniso_U_12
Pd1 0.01275(7) 0.01231(7) 0.01218(7) -0.00321(5) -0.00087(5) -0.00434(5)
S1 0.0202(2) 0.0184(2) 0.0168(2) -0.00394(17) -0.00387(17) -0.00655(17)
O1 0.0165(6) 0.0165(6) 0.0219(7) -0.0024(5) -0.0025(5) -0.0068(5)
O2 0.0201(6) 0.0238(7) 0.0157(6) -0.0041(5) -0.0029(5) -0.0105(5)
N1 0.0166(7) 0.0141(7) 0.0139(7) -0.0041(6) -0.0001(6) -0.0050(6)
N2 0.0152(7) 0.0146(7) 0.0145(7) -0.0037(6) 0.0003(6) -0.0043(6)
N3 0.0159(7) 0.0180(7) 0.0160(7) -0.0071(6) 0.0002(6) -0.0059(6)
N4 0.0149(7) 0.0196(7) 0.0165(7) -0.0062(6) -0.0003(6) -0.0067(6)
C1 0.0126(8) 0.0163(8) 0.0150(8) -0.0053(7) -0.0012(6) -0.0051(6)
C2 0.0144(8) 0.0171(8) 0.0157(8) -0.0024(7) -0.0020(6) -0.0063(7)
C3 0.0176(9) 0.0170(8) 0.0204(9) -0.0066(7) -0.0024(7) -0.0046(7)
C4 0.0215(9) 0.0148(8) 0.0254(10) -0.0024(7) -0.0049(7) -0.0057(7)
C5 0.0230(9) 0.0206(9) 0.0177(9) 0.0002(7) -0.0029(7) -0.0099(8)
C6 0.0191(9) 0.0202(9) 0.0161(9) -0.0037(7) 0.0005(7) -0.0061(7)
C7 0.0142(8) 0.0146(8) 0.0175(8) -0.0041(7) -0.0017(6) -0.0046(6)
C8 0.0240(9) 0.0180(9) 0.0170(9) -0.0077(7) 0.0040(7) -0.0081(7)
C9 0.0172(8) 0.0162(8) 0.0178(8) -0.0058(7) 0.0029(7) -0.0039(7)
C10 0.0202(9) 0.0202(9) 0.0159(8) -0.0067(7) 0.0019(7) -0.0067(7)
C11 0.0172(8) 0.0181(8) 0.0186(9) -0.0088(7) 0.0031(7) -0.0057(7)
C12 0.0145(8) 0.0126(8) 0.0137(8) -0.0028(6) 0.0001(6) -0.0043(6)
C13 0.0227(9) 0.0243(9) 0.0216(9) -0.0096(8) -0.0031(7) -0.0105(8)
C14 0.0171(9) 0.0261(10) 0.0246(10) -0.0098(8) -0.0023(7) -0.0096(7)
C15 0.0128(8) 0.0206(9) 0.0196(9) -0.0087(7) 0.0027(7) -0.0070(7)
C16 0.0147(8) 0.0235(9) 0.0203(9) -0.0050(7) 0.0009(7) -0.0074(7)
C17 0.0184(9) 0.0190(9) 0.0294(10) -0.0068(8) 0.0013(8) -0.0039(7)
C18 0.0193(9) 0.0289(10) 0.0271(10) -0.0139(8) 0.0063(8) -0.0086(8)
C19 0.0213(9) 0.0299(10) 0.0176(9) -0.0076(8) 0.0031(7) -0.0094(8)
C20 0.0154(8) 0.0239(9) 0.0200(9) -0.0063(7) 0.0014(7) -0.0076(7)
C21 0.0225(10) 0.0247(10) 0.0207(9) -0.0027(8) -0.0029(7) -0.0065(8)
C22 0.0339(12) 0.0353(12) 0.0342(12) -0.0189(10) 0.0112(10) -0.0080(10)
C23 0.0233(10) 0.0265(10) 0.0204(9) -0.0019(8) 0.0009(8) -0.0043(8)
C24 0.0203(9) 0.0371(11) 0.0250(10) -0.0113(9) -0.0034(8) -0.0131(9)
C25 0.0242(10) 0.0287(10) 0.0202(9) -0.0077(8) 0.0005(8) -0.0062(8)
S2 0.0217(2) 0.0171(2) 0.0190(2) -0.00616(17) 0.00071(17) -0.00814(18)
O3 0.0252(7) 0.0278(7) 0.0328(8) -0.0124(6) 0.0026(6) -0.0130(6)
O4 0.0339(8) 0.0262(7) 0.0202(7) -0.0026(6) 0.0006(6) -0.0088(6)
O5 0.0329(8) 0.0228(7) 0.0287(8) -0.0126(6) 0.0017(6) -0.0123(6)
C26 0.0246(10) 0.0232(10) 0.0227(10) -0.0061(8) 0.0004(8) -0.0058(8)
F1 0.0415(8) 0.0282(7) 0.0421(8) -0.0203(6) 0.0034(6) -0.0019(6)
F2 0.0432(8) 0.0291(7) 0.0254(6) 0.0014(5) -0.0046(6) -0.0067(6)
F3 0.0224(6) 0.0449(8) 0.0480(8) -0.0048(7) -0.0012(6) -0.0102(6)
S3 0.0167(2) 0.0172(2) 0.0245(2) -0.00302(18) -0.00082(17) -0.00509(17)
O6 0.0208(7) 0.0290(8) 0.0384(9) 0.0051(7) 0.0044(6) -0.0067(6)
O7 0.0319(8) 0.0252(7) 0.0321(8) -0.0016(6) -0.0108(7) -0.0055(6)
O8 0.0293(8) 0.0247(7) 0.0349(8) -0.0102(6) 0.0000(6) -0.0116(6)
C27 0.0303(11) 0.0281(11) 0.0329(12) -0.0134(9) -0.0085(9) 0.0008(9)
F4 0.0697(11) 0.0333(8) 0.0798(12) -0.0311(8) -0.0382(10) 0.0026(8)
F5 0.0292(7) 0.0366(7) 0.0408(8) -0.0113(6) -0.0144(6) 0.0064(6)
F6 0.0414(9) 0.0613(10) 0.0426(9) -0.0187(8) 0.0165(7) 0.0019(8)

loop_
_atom_type_symbol
_atom_type_description
_atom_type_scat_dispersion_real
_atom_type_scat_dispersion_imag
_atom_type_scat_source
C C 0.0033 0.0016 'International Tables Vol C Tables 4.2.6.8 and 6.1.1.4'
H H 0.0000 0.0000 'International Tables Vol C Tables 4.2.6.8 and 6.1.1.4'
N N 0.0061 0.0033 'International Tables Vol C Tables 4.2.6.8 and 6.1.1.4'
O O 0.0106 0.0060 'International Tables Vol C Tables 4.2.6.8 and 6.1.1.4'
F F 0.0171 0.0103 'International Tables Vol C Tables 4.2.6.8 and 6.1.1.4'
S S 0.1246 0.1234 'International Tables Vol C Tables 4.2.6.8 and 6.1.1.4'
Pd Pd -0.9988 1.0072 'International Tables Vol C Tables 4.2.6.8 and 6.1.1.4'

loop_
_geom_angle_atom_site_label_1
_geom_angle_atom_site_label_2
_geom_angle_atom_site_label_3
_geom_angle
C1 Pd1 C12 87.27(7)
C1 Pd1 O2 88.32(6)
C12 Pd1 O2 175.43(6)
C1 Pd1 O1 177.13(6)
C12 Pd1 O1 93.77(6)
O2 Pd1 O1 90.58(5)
O2 S1 C25 104.18(9)
O2 S1 C24 102.26(9)
C25 S1 C24 99.20(10)
S1 O2 Pd1 121.67(7)
C1 N1 C2 109.79(15)
C1 N1 C8 125.55(15)
C2 N1 C8 124.61(15)
C1 N2 C7 109.57(14)
C1 N2 C9 125.08(15)
C7 N2 C9 125.04(15)
C12 N3 C13 110.38(15)
C12 N3 C11 125.25(15)
C13 N3 C11 124.28(15)
C12 N4 C14 109.87(15)
C12 N4 C15 125.57(15)
C14 N4 C15 122.96(15)
N1 C1 N2 107.92(15)
N1 C1 Pd1 127.70(13)
N2 C1 Pd1 124.20(13)
C3 C2 N1 131.14(17)
C3 C2 C7 122.41(17)
N1 C2 C7 106.44(15)
C4 C3 C2 116.20(17)
C3 C4 C5 121.85(17)
C6 C5 C4 121.74(17)
C5 C6 C7 116.59(17)
C6 C7 C2 121.20(16)
C6 C7 N2 132.50(17)
C2 C7 N2 106.27(15)
N2 C9 C10 115.66(15)
C9 C10 C11 116.48(15)
N3 C11 C10 113.70(15)
N3 C12 N4 105.84(15)
N3 C12 Pd1 125.12(13)
N4 C12 Pd1 128.84(13)
C14 C13 N3 107.07(16)
C13 C14 N4 106.81(16)
C20 C15 C16 122.35(17)
C20 C15 N4 120.87(16)
C16 C15 N4 116.77(16)
C17 C16 C15 117.88(17)
C17 C16 C21 120.39(17)
C15 C16 C21 121.70(17)
C16 C17 C18 121.61(18)
C19 C18 C17 118.84(18)
C19 C18 C22 120.56(19)
C17 C18 C22 120.61(19)
C18 C19 C20 121.85(18)
C15 C20 C19 117.44(18)
C15 C20 C23 122.24(17)
C19 C20 C23 120.31(17)
O4 S2 O3 116.83(9)
O4 S2 O5 115.04(9)
O3 S2 O5 113.74(9)
O4 S2 C26 103.01(9)
O3 S2 C26 103.31(9)
O5 S2 C26 102.19(9)
F3 C26 F2 107.49(17)
F3 C26 F1 107.78(17)
F2 C26 F1 106.83(16)
F3 C26 S2 111.94(14)
F2 C26 S2 111.94(14)
F1 C26 S2 110.62(14)
O7 S3 O8 116.18(9)
O7 S3 O6 114.61(10)
O8 S3 O6 113.84(10)
O7 S3 C27 103.81(10)
O8 S3 C27 103.43(10)
O6 S3 C27 102.62(10)
F5 C27 F4 106.86(19)
F5 C27 F6 108.49(19)
F4 C27 F6 107.3(2)
F5 C27 S3 112.62(15)
F4 C27 S3 111.52(16)
F6 C27 S3 109.86(16)

loop_
_geom_bond_atom_site_label_1
_geom_bond_atom_site_label_2
_geom_bond_distance
Pd1 C1 1.9323(17)
Pd1 C12 1.9566(17)
Pd1 O2 2.0919(13)
Pd1 O1 2.0943(13)
S1 O2 1.5358(13)
S1 C25 1.777(2)
S1 C24 1.779(2)
N1 C1 1.345(2)
N1 C2 1.392(2)
N1 C8 1.458(2)
N2 C1 1.349(2)
N2 C7 1.396(2)
N2 C9 1.475(2)
N3 C12 1.343(2)
N3 C13 1.386(2)
N3 C11 1.462(2)
N4 C12 1.354(2)
N4 C14 1.392(2)
N4 C15 1.442(2)
C2 C3 1.391(2)
C2 C7 1.393(2)
C3 C4 1.381(3)
C4 C5 1.400(3)
C5 C6 1.389(3)
C6 C7 1.390(2)
C9 C10 1.529(3)
C10 C11 1.536(2)
C13 C14 1.342(3)
C15 C20 1.393(3)
C15 C16 1.402(3)
C16 C17 1.387(3)
C16 C21 1.512(3)
C17 C18 1.393(3)
C18 C19 1.386(3)
C18 C22 1.511(3)
C19 C20 1.400(3)
C20 C23 1.506(3)
S2 O4 1.4318(15)
S2 O3 1.4328(15)
S2 O5 1.4530(14)
S2 C26 1.823(2)
C26 F3 1.327(2)
C26 F2 1.336(2)
C26 F1 1.341(2)
S3 O7 1.4325(16)
S3 O8 1.4340(15)
S3 O6 1.4506(15)
S3 C27 1.817(2)
C27 F5 1.321(3)
C27 F4 1.332(3)
C27 F6 1.340(3)

loop_
_geom_hbond_atom_site_label_D
_geom_hbond_atom_site_label_H
_geom_hbond_atom_site_label_A
_geom_hbond_distance_DH
_geom_hbond_distance_HA
_geom_hbond_distance_DA
_geom_hbond_angle_DHA
_geom_hbond_site_symmetry_A
O1 H1A O5 0.849(14) 1.813(16) 2.6443(19) 166(2) 1_565
O1 H1A O5 0.849(14) 1.813(16) 2.6443(19) 166(2) 1_565
O1 H1B S3 0.856(14) 2.783(16) 3.5675(15) 153(2) 1_565
